data_1559246
loop_
_publ_author_name
'Maiti, Avijit'
'Chandra, Shubhadeep'
'Sarkar, Biprajit'
'Jana, Anukul'

_publ_section_title
;
 Acyclic Diaminocarbene-Based Thiele, Chichibabin, and M\"uller
 Hydrocarbons
;
_journal_name_full 'Chemical Science'
_journal_paper_doi 10.1039/D0SC03622F
_journal_year 2020
_chemical_formula_moiety '2(C F3 O3 S), 2(C12 H22 N2)'
_chemical_formula_sum 'C26 H44 F6 N4 O6 S2'
_chemical_formula_weight 686.77
_space_group_crystal_system triclinic
_space_group_IT_number 2
_space_group_name_Hall '-P 1'
_space_group_name_H-M_alt 'P -1'
_atom_sites_solution_hydrogens geom
_atom_sites_solution_primary dual
_audit_creation_date 2019-05-15
_audit_creation_method
;
Olex2 1.2
(compiled 2018.05.29 svn.r3508 for OlexSys, GUI svn.r5506)
;
_audit_update_record
;
2020-02-12 deposited with the CCDC.	2020-10-02 downloaded from the CCDC.
;
_cell_angle_alpha 67.708(6)
_cell_angle_beta 77.216(5)
_cell_angle_gamma 89.130(4)
_cell_formula_units_Z 2
_cell_length_a 9.7348(5)
_cell_length_b 13.5132(7)
_cell_length_c 14.3175(9)
_cell_measurement_reflns_used 5743
_cell_measurement_temperature 297.91(10)
_cell_measurement_theta_max 25.7230
_cell_measurement_theta_min 2.9490
_cell_volume 1694.54(18)
_computing_cell_refinement 'CrysAlisPro 1.171.39.29d (Rigaku OD, 2017)'
_computing_data_collection 'CrysAlisPro 1.171.39.29d (Rigaku OD, 2017)'
_computing_data_reduction 'CrysAlisPro 1.171.39.29d (Rigaku OD, 2017)'
_computing_molecular_graphics 'Olex2 (Dolomanov et al., 2009)'
_computing_publication_material 'Olex2 (Dolomanov et al., 2009)'
_computing_structure_refinement 'ShelXL (Sheldrick, 2015)'
_computing_structure_solution 'ShelXT (Sheldrick, 2015)'
_diffrn_ambient_environment air
_diffrn_ambient_temperature 297.91(10)
_diffrn_detector 'CCD plate'
_diffrn_measured_fraction_theta_full 0.997
_diffrn_measured_fraction_theta_max 0.861
_diffrn_measurement_details
;
List of Runs (angles in degrees, time in seconds):

  # Type    Start    End  Width  t~exp~   \w     \q     \k     \f   Frames
#--------------------------------------------------------------------------
  1  \w    -33.00  42.00   0.50   50.51    --    7.10 -82.00-120.00  150
  2  \w     58.00  93.00   0.50   50.51    --    7.10  77.00 150.00   70
  3  \w     50.00  96.00   0.50   50.51    --    7.10  77.00 -60.00   92
  4  \w     51.00  95.00   0.50   50.51    --    7.10  77.00  30.00   88
  5  \w    -59.00 -12.00   0.50   50.51    --   -7.50 -82.00 150.00   94
  6  \w    -62.00  -3.00   0.50   50.51    --   -7.50 -82.00 -30.00  118
  7  \w    -41.00  17.00   0.50   50.51    --   -7.50 -82.00-180.00  116
  8  \w    -31.00  49.00   0.50   50.51    --   -7.50  57.00  30.00  160
  9  \w     13.00  52.00   0.50   50.51    --   -7.50  57.00 -90.00   78
 10  \w    -36.00  29.00   0.50   50.51    --   -7.50 -77.00  60.00  130
;
_diffrn_measurement_device 'four-circle diffractometer'
_diffrn_measurement_device_type 'XtaLAB AFC12 (RINC): Kappa single'
_diffrn_measurement_method '\w scans'
_diffrn_orient_matrix_type 'CrysAlisPro convention (1999,Acta A55,543-557)'
_diffrn_orient_matrix_UB_11 -0.0439389000
_diffrn_orient_matrix_UB_12 0.0346058000
_diffrn_orient_matrix_UB_13 -0.0294006000
_diffrn_orient_matrix_UB_21 0.0514493000
_diffrn_orient_matrix_UB_22 0.0080528000
_diffrn_orient_matrix_UB_23 -0.0463674000
_diffrn_orient_matrix_UB_31 -0.0322055000
_diffrn_orient_matrix_UB_32 -0.0444366000
_diffrn_orient_matrix_UB_33 -0.0041190000
_diffrn_radiation_monochromator graphite
_diffrn_radiation_probe x-ray
_diffrn_radiation_type MoK\a
_diffrn_radiation_wavelength 0.71073
_diffrn_reflns_av_R_equivalents 0.0898
_diffrn_reflns_av_unetI/netI 0.0874
_diffrn_reflns_Laue_measured_fraction_full 0.997
_diffrn_reflns_Laue_measured_fraction_max 0.861
_diffrn_reflns_limit_h_max 12
_diffrn_reflns_limit_h_min -12
_diffrn_reflns_limit_k_max 18
_diffrn_reflns_limit_k_min -17
_diffrn_reflns_limit_l_max 18
_diffrn_reflns_limit_l_min -19
_diffrn_reflns_number 24009
_diffrn_reflns_point_group_measured_fraction_full 0.997
_diffrn_reflns_point_group_measured_fraction_max 0.861
_diffrn_reflns_theta_full 25.242
_diffrn_reflns_theta_max 29.028
_diffrn_reflns_theta_min 2.676
_diffrn_source 'fine-focus sealed X-ray tube'
_diffrn_source_type 'Enhance (Mo) X-ray Source'
_exptl_absorpt_coefficient_mu 0.233
_exptl_absorpt_correction_T_max 1.00000
_exptl_absorpt_correction_T_min 0.72337
_exptl_absorpt_correction_type multi-scan
_exptl_absorpt_process_details
;
CrysAlisPro 1.171.39.29d (Rigaku Oxford Diffraction, 2017)
Empirical absorption correction using spherical harmonics,
 implemented in SCALE3 ABSPACK scaling algorithm.
;
_exptl_crystal_colour colourless
_exptl_crystal_colour_primary colourless
_exptl_crystal_density_diffrn 1.346
_exptl_crystal_description plate
_exptl_crystal_F_000 724
_exptl_crystal_size_max 0.13
_exptl_crystal_size_mid 0.12
_exptl_crystal_size_min 0.11
_refine_diff_density_max 0.476
_refine_diff_density_min -0.279
_refine_diff_density_rms 0.066
_refine_ls_extinction_method none
_refine_ls_goodness_of_fit_ref 1.040
_refine_ls_hydrogen_treatment constr
_refine_ls_matrix_type full
_refine_ls_number_parameters 409
_refine_ls_number_reflns 7789
_refine_ls_number_restraints 0
_refine_ls_restrained_S_all 1.040
_refine_ls_R_factor_all 0.1557
_refine_ls_R_factor_gt 0.0834
_refine_ls_shift/su_max 0.001
_refine_ls_shift/su_mean 0.000
_refine_ls_structure_factor_coef Fsqd
_refine_ls_weighting_details 'w=1/[\s^2^(Fo^2^)+(0.1044P)^2^+0.4461P] where P=(Fo^2^+2Fc^2^)/3'
_refine_ls_weighting_scheme calc
_refine_ls_wR_factor_gt 0.2056
_refine_ls_wR_factor_ref 0.2327
_reflns_Friedel_coverage 0.000
_reflns_number_gt 3982
_reflns_number_total 7789
_reflns_threshold_expression 'I > 2\s(I)'
_cod_data_source_file d0sc03622f2.cif
_cod_data_source_block aj0927
_cod_database_code 1559246
_shelx_shelxl_version_number 2017/1
_chemical_oxdiff_formula 'C H N S O F '
_shelx_space_group_comment
;
The symmetry employed for this shelxl refinement is uniquely defined
by the following loop, which should always be used as a source of
symmetry information in preference to the above space-group names.
They are only intended as comments.
;
_shelx_estimated_absorpt_t_max 0.975
_shelx_estimated_absorpt_t_min 0.970
_reflns_odcompleteness_completeness 99.51
_reflns_odcompleteness_iscentric 1
_reflns_odcompleteness_theta 26.32
_olex2_refinement_description
;
1. Fixed Uiso
 At 1.2 times of:
  All C(H) groups
 At 1.5 times of:
  All C(H,H,H) groups
2.a Ternary CH refined with riding coordinates:
 C5(H5), C17(H17), C21(H21), C9(H9)
2.b Aromatic/amide H refined with riding coordinates:
 C3(H3), C4(H4), C15(H15), C16(H16)
2.c Idealised Me refined as rotating group:
 C8(H8A,H8B,H8C), C10(H10A,H10B,H10C), C20(H20A,H20B,H20C), C12(H12A,H12B,
 H12C), C11(H11A,H11B,H11C), C7(H7A,H7B,H7C), C24(H24A,H24B,H24C), C6(H6A,H6B,
 H6C), C18(H18A,H18B,H18C), C23(H23A,H23B,H23C), C19(H19A,H19B,H19C), C22(H22A,
 H22B,H22C)
;
_olex2_submission_special_instructions 'No special instructions were received'
_oxdiff_exptl_absorpt_empirical_details
;
Empirical correction (ABSPACK) includes:
- Absorption correction using spherical harmonics
- Frame scaling
;
_oxdiff_exptl_absorpt_empirical_full_max 2.264
_oxdiff_exptl_absorpt_empirical_full_min 0.540

loop_
_space_group_symop_operation_xyz
'x, y, z'
'-x, -y, -z'

loop_
_atom_site_label
_atom_site_type_symbol
_atom_site_fract_x
_atom_site_fract_y
_atom_site_fract_z
_atom_site_U_iso_or_equiv
_atom_site_adp_type
_atom_site_occupancy
_atom_site_site_symmetry_order
_atom_site_calc_flag
_atom_site_refinement_flags_posn
_atom_site_refinement_flags_adp
_atom_site_refinement_flags_occupancy
_atom_site_disorder_assembly
_atom_site_disorder_group
S2 S 0.44099(10) 0.52547(9) 0.73770(8) 0.0661(3) Uani 1 1 d . . . . .
S1 S 0.90006(11) 1.02440(9) 0.74005(8) 0.0694(3) Uani 1 1 d . . . . .
N3 N 0.9059(3) 0.6311(2) 0.6866(2) 0.0459(6) Uani 1 1 d . . . . .
N2 N 1.5227(3) 0.8667(2) 0.3157(2) 0.0445(6) Uani 1 1 d . . . . .
N4 N 0.9508(3) 0.4545(2) 0.77683(19) 0.0460(6) Uani 1 1 d . . . . .
N1 N 1.6192(3) 1.0427(2) 0.22342(19) 0.0470(6) Uani 1 1 d . . . . .
C14 C 0.9711(3) 0.5157(2) 0.5922(2) 0.0326(6) Uani 1 1 d . . . . .
C2 C 1.5270(3) 0.9827(2) 0.4087(2) 0.0323(6) Uani 1 1 d . . . . .
C3 C 1.3886(3) 0.9782(2) 0.4633(2) 0.0362(6) Uani 1 1 d . . . . .
H3 H 1.314226 0.963391 0.438345 0.043 Uiso 1 1 calc R . . . .
C4 C 1.3610(3) 0.9955(2) 0.5542(2) 0.0367(7) Uani 1 1 d . . . . .
H4 H 1.268359 0.992579 0.590633 0.044 Uiso 1 1 calc R . . . .
C15 C 1.1069(3) 0.4945(2) 0.5518(2) 0.0355(6) Uani 1 1 d . . . . .
H15 H 1.178010 0.490791 0.586689 0.043 Uiso 1 1 calc R . . . .
C16 C 0.8648(3) 0.5208(2) 0.5400(2) 0.0360(7) Uani 1 1 d . . . . .
H16 H 0.774104 0.534693 0.567370 0.043 Uiso 1 1 calc R . . . .
F5 F 0.3049(3) 0.4976(3) 0.9249(2) 0.1201(11) Uani 1 1 d . . . . .
C13 C 0.9407(3) 0.5347(2) 0.6905(2) 0.0374(7) Uani 1 1 d . . . . .
C1 C 1.5576(3) 0.9629(2) 0.3109(2) 0.0376(7) Uani 1 1 d . . . . .
F4 F 0.5180(3) 0.4578(3) 0.9134(2) 0.1178(10) Uani 1 1 d . . . . .
F1 F 0.9251(3) 0.9867(3) 0.9274(2) 0.1252(11) Uani 1 1 d . . . . .
F2 F 0.7171(3) 0.9570(3) 0.9182(2) 0.1290(12) Uani 1 1 d . . . . .
C5 C 1.5019(3) 0.7703(2) 0.4138(3) 0.0488(8) Uani 1 1 d . . . . .
H5 H 1.517591 0.793710 0.467840 0.059 Uiso 1 1 calc R . . . .
O4 O 0.3089(3) 0.5128(3) 0.7145(2) 0.0990(10) Uani 1 1 d . . . . .
F6 F 0.3658(4) 0.3539(2) 0.9047(3) 0.1346(12) Uani 1 1 d . . . . .
O3 O 1.0452(3) 1.0076(3) 0.7134(2) 0.1003(11) Uani 1 1 d . . . . .
C17 C 0.9471(3) 0.7278(2) 0.5890(3) 0.0505(8) Uani 1 1 d . . . . .
H17 H 0.998977 0.704744 0.534737 0.061 Uiso 1 1 calc R . . . .
O5 O 0.4843(4) 0.6316(3) 0.7213(3) 0.1066(11) Uani 1 1 d . . . . .
F3 F 0.8722(4) 0.8484(3) 0.9032(3) 0.1363(12) Uani 1 1 d . . . . .
C21 C 0.9326(3) 0.3402(2) 0.7890(3) 0.0515(8) Uani 1 1 d . . . . .
H21 H 0.928351 0.340445 0.721183 0.062 Uiso 1 1 calc R . . . .
O6 O 0.5507(3) 0.4695(3) 0.7022(3) 0.1139(12) Uani 1 1 d . . . . .
O1 O 0.8711(4) 1.1318(3) 0.7271(3) 0.1145(12) Uani 1 1 d . . . . .
C9 C 1.6073(3) 1.1579(2) 0.2104(3) 0.0505(8) Uani 1 1 d . . . . .
H9 H 1.554690 1.158177 0.277088 0.061 Uiso 1 1 calc R . . . .
O2 O 0.8076(4) 0.9740(3) 0.7050(3) 0.1183(13) Uani 1 1 d . . . . .
C8 C 1.4944(4) 0.8471(3) 0.2272(3) 0.0693(11) Uani 1 1 d . . . . .
H8A H 1.468852 0.912052 0.178779 0.104 Uiso 1 1 calc GR . . . .
H8B H 1.418289 0.792492 0.251478 0.104 Uiso 1 1 calc GR . . . .
H8C H 1.577634 0.823807 0.193536 0.104 Uiso 1 1 calc GR . . . .
C26 C 0.4057(4) 0.4560(4) 0.8753(3) 0.0725(11) Uani 1 1 d . . . . .
C10 C 1.5215(4) 1.2122(3) 0.1317(3) 0.0659(10) Uani 1 1 d . . . . .
H10A H 1.568067 1.210772 0.065757 0.099 Uiso 1 1 calc GR . . . .
H10B H 1.512275 1.285230 0.125118 0.099 Uiso 1 1 calc GR . . . .
H10C H 1.429402 1.175082 0.154172 0.099 Uiso 1 1 calc GR . . . .
C20 C 0.8184(4) 0.6490(3) 0.7763(3) 0.0742(11) Uani 1 1 d . . . . .
H20A H 0.768491 0.582551 0.825744 0.111 Uiso 1 1 calc GR . . . .
H20B H 0.751771 0.700544 0.753239 0.111 Uiso 1 1 calc GR . . . .
H20C H 0.877948 0.675427 0.808274 0.111 Uiso 1 1 calc GR . . . .
C12 C 1.7083(4) 1.0243(3) 0.1353(3) 0.0731(11) Uani 1 1 d . . . . .
H12A H 1.747057 0.955928 0.159923 0.110 Uiso 1 1 calc GR . . . .
H12B H 1.783773 1.079844 0.100695 0.110 Uiso 1 1 calc GR . . . .
H12C H 1.652445 1.025121 0.087544 0.110 Uiso 1 1 calc GR . . . .
C25 C 0.8528(4) 0.9517(4) 0.8764(4) 0.0784(12) Uani 1 1 d . . . . .
C11 C 1.7509(4) 1.2159(3) 0.1857(3) 0.0750(11) Uani 1 1 d . . . . .
H11A H 1.806820 1.171443 0.230495 0.113 Uiso 1 1 calc GR . . . .
H11B H 1.739264 1.281868 0.196153 0.113 Uiso 1 1 calc GR . . . .
H11C H 1.797501 1.231028 0.114679 0.113 Uiso 1 1 calc GR . . . .
C7 C 1.6103(4) 0.6912(3) 0.4032(4) 0.0789(12) Uani 1 1 d . . . . .
H7A H 1.596624 0.666013 0.351372 0.118 Uiso 1 1 calc GR . . . .
H7B H 1.599283 0.631551 0.468533 0.118 Uiso 1 1 calc GR . . . .
H7C H 1.703505 0.725890 0.383113 0.118 Uiso 1 1 calc GR . . . .
C24 C 0.9815(5) 0.4720(3) 0.8658(3) 0.0770(12) Uani 1 1 d . . . . .
H24A H 1.022815 0.543715 0.843026 0.116 Uiso 1 1 calc GR . . . .
H24B H 1.046245 0.421669 0.894843 0.116 Uiso 1 1 calc GR . . . .
H24C H 0.895393 0.461999 0.917466 0.116 Uiso 1 1 calc GR . . . .
C6 C 1.3527(4) 0.7179(3) 0.4487(4) 0.0820(12) Uani 1 1 d . . . . .
H6A H 1.286530 0.772242 0.440837 0.123 Uiso 1 1 calc GR . . . .
H6B H 1.335438 0.669901 0.520198 0.123 Uiso 1 1 calc GR . . . .
H6C H 1.341869 0.678560 0.406959 0.123 Uiso 1 1 calc GR . . . .
C18 C 0.8199(4) 0.7822(3) 0.5539(4) 0.0852(13) Uani 1 1 d . . . . .
H18A H 0.748564 0.728895 0.563015 0.128 Uiso 1 1 calc GR . . . .
H18B H 0.847495 0.828978 0.481959 0.128 Uiso 1 1 calc GR . . . .
H18C H 0.782874 0.823270 0.594524 0.128 Uiso 1 1 calc GR . . . .
C23 C 0.7939(4) 0.2885(4) 0.8636(4) 0.0846(13) Uani 1 1 d . . . . .
H23A H 0.793658 0.289056 0.930467 0.127 Uiso 1 1 calc GR . . . .
H23B H 0.781816 0.215863 0.869469 0.127 Uiso 1 1 calc GR . . . .
H23C H 0.717902 0.327830 0.838205 0.127 Uiso 1 1 calc GR . . . .
C19 C 1.0457(4) 0.8050(3) 0.6021(4) 0.0824(13) Uani 1 1 d . . . . .
H19A H 0.995987 0.831317 0.652682 0.124 Uiso 1 1 calc GR . . . .
H19B H 1.078793 0.864012 0.536879 0.124 Uiso 1 1 calc GR . . . .
H19C H 1.124799 0.768349 0.624957 0.124 Uiso 1 1 calc GR . . . .
C22 C 1.0566(4) 0.2781(3) 0.8205(4) 0.0987(16) Uani 1 1 d . . . . .
H22A H 1.143052 0.320722 0.780205 0.148 Uiso 1 1 calc GR . . . .
H22B H 1.054991 0.212927 0.808475 0.148 Uiso 1 1 calc GR . . . .
H22C H 1.050290 0.261125 0.892860 0.148 Uiso 1 1 calc GR . . . .

loop_
_atom_site_aniso_label
_atom_site_aniso_U_11
_atom_site_aniso_U_22
_atom_site_aniso_U_33
_atom_site_aniso_U_23
_atom_site_aniso_U_13
_atom_site_aniso_U_12
S2 0.0565(6) 0.0808(7) 0.0683(7) -0.0412(5) -0.0054(5) -0.0094(5)
S1 0.0685(6) 0.0853(7) 0.0723(7) -0.0439(6) -0.0290(5) 0.0304(5)
N3 0.0440(14) 0.0503(16) 0.0523(17) -0.0309(13) -0.0089(12) 0.0072(12)
N2 0.0478(15) 0.0467(15) 0.0502(16) -0.0287(13) -0.0156(12) 0.0057(12)
N4 0.0500(15) 0.0524(16) 0.0366(15) -0.0188(13) -0.0094(11) 0.0046(12)
N1 0.0549(16) 0.0464(15) 0.0373(15) -0.0181(12) -0.0028(12) 0.0057(12)
C14 0.0334(14) 0.0288(14) 0.0356(16) -0.0129(12) -0.0073(12) 0.0019(11)
C2 0.0352(15) 0.0309(14) 0.0327(15) -0.0144(12) -0.0082(12) 0.0051(11)
C3 0.0317(15) 0.0384(16) 0.0410(17) -0.0168(13) -0.0111(12) 0.0028(12)
C4 0.0285(14) 0.0381(16) 0.0423(17) -0.0152(13) -0.0067(12) 0.0056(12)
C15 0.0299(14) 0.0375(15) 0.0396(17) -0.0145(13) -0.0098(12) 0.0001(11)
C16 0.0277(14) 0.0372(15) 0.0467(18) -0.0207(13) -0.0077(12) 0.0066(11)
F5 0.102(2) 0.178(3) 0.0770(18) -0.0585(19) 0.0006(15) 0.038(2)
C13 0.0306(14) 0.0437(17) 0.0401(18) -0.0201(14) -0.0052(12) -0.0020(12)
C1 0.0369(15) 0.0417(17) 0.0404(18) -0.0206(14) -0.0130(13) 0.0102(13)
F4 0.101(2) 0.162(3) 0.109(2) -0.058(2) -0.0531(17) 0.0216(19)
F1 0.111(2) 0.199(3) 0.089(2) -0.072(2) -0.0383(17) -0.014(2)
F2 0.0724(18) 0.210(4) 0.113(2) -0.082(2) -0.0009(16) -0.0007(19)
C5 0.0551(19) 0.0422(18) 0.058(2) -0.0268(16) -0.0188(16) 0.0085(14)
O4 0.0721(19) 0.143(3) 0.081(2) -0.0376(19) -0.0250(15) -0.0224(18)
F6 0.172(3) 0.085(2) 0.121(3) -0.0081(18) -0.039(2) -0.028(2)
O3 0.0695(19) 0.135(3) 0.088(2) -0.040(2) -0.0089(16) 0.0386(18)
C17 0.0538(19) 0.0393(17) 0.062(2) -0.0261(16) -0.0089(16) 0.0010(14)
O5 0.122(3) 0.082(2) 0.112(3) -0.0381(19) -0.015(2) -0.0265(19)
F3 0.179(3) 0.099(2) 0.111(3) -0.0177(19) -0.036(2) 0.016(2)
C21 0.057(2) 0.0449(18) 0.0402(18) -0.0082(14) -0.0022(15) 0.0043(15)
O6 0.083(2) 0.155(3) 0.119(3) -0.086(3) 0.0068(19) 0.013(2)
O1 0.131(3) 0.090(2) 0.132(3) -0.049(2) -0.041(2) 0.044(2)
C9 0.060(2) 0.0434(18) 0.0434(19) -0.0135(15) -0.0098(15) 0.0074(15)
O2 0.126(3) 0.166(4) 0.107(3) -0.080(3) -0.066(2) 0.014(2)
C8 0.083(3) 0.081(3) 0.064(2) -0.046(2) -0.023(2) 0.002(2)
C26 0.059(2) 0.081(3) 0.086(3) -0.039(2) -0.021(2) 0.001(2)
C10 0.056(2) 0.066(2) 0.070(3) -0.019(2) -0.0168(18) 0.0060(18)
C20 0.075(3) 0.086(3) 0.071(3) -0.050(2) -0.003(2) 0.024(2)
C12 0.077(3) 0.081(3) 0.056(2) -0.033(2) 0.0082(19) 0.000(2)
C25 0.065(3) 0.100(4) 0.085(3) -0.047(3) -0.025(2) 0.011(2)
C11 0.075(3) 0.060(2) 0.094(3) -0.024(2) -0.037(2) 0.001(2)
C7 0.089(3) 0.071(3) 0.100(3) -0.049(2) -0.041(2) 0.035(2)
C24 0.088(3) 0.095(3) 0.056(2) -0.034(2) -0.025(2) 0.017(2)
C6 0.071(3) 0.069(3) 0.092(3) -0.017(2) -0.014(2) -0.012(2)
C18 0.077(3) 0.063(3) 0.108(4) -0.017(2) -0.034(2) 0.014(2)
C23 0.070(3) 0.084(3) 0.082(3) -0.028(2) 0.011(2) -0.013(2)
C19 0.073(3) 0.074(3) 0.113(4) -0.055(3) -0.011(2) -0.011(2)
C22 0.075(3) 0.062(3) 0.154(5) -0.030(3) -0.038(3) 0.018(2)

loop_
_atom_type_symbol
_atom_type_description
_atom_type_scat_dispersion_real
_atom_type_scat_dispersion_imag
_atom_type_scat_source
C C 0.0033 0.0016 'International Tables Vol C Tables 4.2.6.8 and 6.1.1.4'
H H 0.0000 0.0000 'International Tables Vol C Tables 4.2.6.8 and 6.1.1.4'
F F 0.0171 0.0103 'International Tables Vol C Tables 4.2.6.8 and 6.1.1.4'
N N 0.0061 0.0033 'International Tables Vol C Tables 4.2.6.8 and 6.1.1.4'
O O 0.0106 0.0060 'International Tables Vol C Tables 4.2.6.8 and 6.1.1.4'
S S 0.1246 0.1234 'International Tables Vol C Tables 4.2.6.8 and 6.1.1.4'

loop_
_geom_angle_atom_site_label_1
_geom_angle_atom_site_label_2
_geom_angle_atom_site_label_3
_geom_angle
_geom_angle_site_symmetry_1
_geom_angle_site_symmetry_3
_geom_angle_publ_flag
O4 S2 C26 103.09(18) . . ?
O5 S2 O4 115.5(2) . . ?
O5 S2 C26 104.0(2) . . ?
O6 S2 O4 115.5(2) . . ?
O6 S2 O5 113.8(2) . . ?
O6 S2 C26 102.6(2) . . ?
O3 S1 O1 115.0(2) . . ?
O3 S1 C25 103.04(19) . . ?
O1 S1 C25 104.3(2) . . ?
O2 S1 O3 115.9(2) . . ?
O2 S1 O1 114.0(2) . . ?
O2 S1 C25 102.3(2) . . ?
C13 N3 C17 121.5(2) . . ?
C13 N3 C20 122.7(3) . . ?
C20 N3 C17 115.7(3) . . ?
C1 N2 C5 121.8(2) . . ?
C1 N2 C8 123.3(3) . . ?
C8 N2 C5 114.8(3) . . ?
C13 N4 C21 121.5(2) . . ?
C13 N4 C24 122.3(3) . . ?
C24 N4 C21 116.2(3) . . ?
C1 N1 C9 121.8(2) . . ?
C1 N1 C12 122.2(3) . . ?
C12 N1 C9 115.9(3) . . ?
C15 C14 C13 119.8(2) . . ?
C16 C14 C15 120.1(2) . . ?
C16 C14 C13 120.2(2) . . ?
C3 C2 C4 120.2(2) . 2_876 ?
C3 C2 C1 120.6(2) . . ?
C4 C2 C1 119.3(2) 2_876 . ?
C4 C3 C2 120.3(2) . . ?
C3 C4 C2 119.5(2) . 2_876 ?
C16 C15 C14 119.7(2) 2_766 . ?
C15 C16 C14 120.3(2) 2_766 . ?
N3 C13 C14 118.3(3) . . ?
N4 C13 N3 123.5(3) . . ?
N4 C13 C14 118.2(2) . . ?
N2 C1 N1 123.3(3) . . ?
N2 C1 C2 118.5(3) . . ?
N1 C1 C2 118.2(3) . . ?
N2 C5 C7 110.5(3) . . ?
N2 C5 C6 112.2(3) . . ?
C7 C5 C6 111.3(3) . . ?
N3 C17 C18 112.1(3) . . ?
N3 C17 C19 110.0(3) . . ?
C18 C17 C19 111.2(3) . . ?
N4 C21 C23 110.0(3) . . ?
N4 C21 C22 111.9(3) . . ?
C23 C21 C22 112.3(3) . . ?
N1 C9 C10 110.0(3) . . ?
N1 C9 C11 111.7(3) . . ?
C10 C9 C11 113.3(3) . . ?
F5 C26 S2 112.5(3) . . ?
F5 C26 F4 106.0(3) . . ?
F4 C26 S2 112.8(3) . . ?
F6 C26 S2 112.2(3) . . ?
F6 C26 F5 107.1(4) . . ?
F6 C26 F4 105.8(4) . . ?
F1 C25 S1 113.3(3) . . ?
F1 C25 F2 105.1(4) . . ?
F2 C25 S1 112.9(3) . . ?
F3 C25 S1 112.7(3) . . ?
F3 C25 F1 106.2(4) . . ?
F3 C25 F2 105.9(4) . . ?

loop_
_geom_bond_atom_site_label_1
_geom_bond_atom_site_label_2
_geom_bond_distance
_geom_bond_site_symmetry_2
_geom_bond_publ_flag
S2 O4 1.425(3) . ?
S2 O5 1.418(3) . ?
S2 O6 1.414(3) . ?
S2 C26 1.785(5) . ?
S1 O3 1.418(3) . ?
S1 O1 1.423(3) . ?
S1 O2 1.416(3) . ?
S1 C25 1.775(5) . ?
N3 C13 1.325(4) . ?
N3 C17 1.484(4) . ?
N3 C20 1.476(4) . ?
N2 C1 1.321(4) . ?
N2 C5 1.485(4) . ?
N2 C8 1.471(4) . ?
N4 C13 1.321(4) . ?
N4 C21 1.496(4) . ?
N4 C24 1.471(4) . ?
N1 C1 1.325(4) . ?
N1 C9 1.502(4) . ?
N1 C12 1.468(4) . ?
C14 C15 1.393(4) . ?
C14 C16 1.391(4) . ?
C14 C13 1.491(4) . ?
C2 C3 1.390(4) . ?
C2 C4 1.393(4) 2_876 ?
C2 C1 1.490(4) . ?
C3 C4 1.376(4) . ?
C15 C16 1.376(4) 2_766 ?
F5 C26 1.327(5) . ?
F4 C26 1.331(4) . ?
F1 C25 1.324(5) . ?
F2 C25 1.337(5) . ?
C5 C7 1.516(4) . ?
C5 C6 1.517(5) . ?
F6 C26 1.317(5) . ?
C17 C18 1.515(5) . ?
C17 C19 1.518(5) . ?
F3 C25 1.323(5) . ?
C21 C23 1.509(5) . ?
C21 C22 1.512(5) . ?
C9 C10 1.509(5) . ?
C9 C11 1.515(5) . ?
